data_7031663
loop_
_publ_author_name
'Koike, Shiori'
'Hirakawa, Takeshi'
'Yamanishi, Katsunori'
'Kondo, Mitsuru'

_publ_section_title
;
 Two new coordination polymers, a trinuclear metal complex and their
 interconversion depending on the solvent.
;
_journal_issue 34
_journal_name_full 'Dalton transactions (Cambridge, England : 2003)'
_journal_page_first 12832
_journal_paper_doi 10.1039/c4dt01644k
_journal_volume 43
_journal_year 2014
_chemical_formula_moiety 'C40 H54 Cu N10 O3 S2'
_chemical_formula_sum 'C40 H54 Cu N10 O3 S2'
_chemical_formula_weight 850.60
_space_group_IT_number 14
_symmetry_cell_setting monoclinic
_symmetry_Int_Tables_number 14
_symmetry_space_group_name_Hall '-P 2yn'
_symmetry_space_group_name_H-M 'P 1 21/n 1'
_atom_sites_solution_hydrogens geom
_atom_sites_solution_primary direct
_atom_sites_solution_secondary difmap
_cell_angle_alpha 90.0000
_cell_angle_beta 96.326(9)
_cell_angle_gamma 90.0000
_cell_formula_units_Z 4
_cell_length_a 13.688(8)
_cell_length_b 13.190(7)
_cell_length_c 23.337(13)
_cell_measurement_reflns_used 6345
_cell_measurement_temperature 173
_cell_measurement_theta_max 27.53
_cell_measurement_theta_min 3.05
_cell_volume 4188(4)
_computing_cell_refinement CrystalClear
_computing_data_collection 'CrystalClear (Rigaku/MSC Inc., 2006)'
_computing_data_reduction CrystalClear
_computing_molecular_graphics 'CrystalStructure 4.0'
_computing_publication_material 'CrystalStructure 4.0 (Rigaku, 2010)'
_computing_structure_refinement 'SHELXL97 (Sheldrick, 2008)'
_computing_structure_solution 'SIR92 (Altomare, et al., 1994)'
_diffrn_ambient_temperature 173
_diffrn_detector_area_resol_mean 7.314
_diffrn_measured_fraction_theta_full 0.963
_diffrn_measured_fraction_theta_max 0.963
_diffrn_measurement_device_type 'Rigaku Mercury70'
_diffrn_radiation_type 'Mo K\a'
_diffrn_radiation_wavelength 0.71070
_diffrn_reflns_av_R_equivalents 0.1376
_diffrn_reflns_limit_h_max 16
_diffrn_reflns_limit_h_min -16
_diffrn_reflns_limit_k_max 15
_diffrn_reflns_limit_k_min -11
_diffrn_reflns_limit_l_max 24
_diffrn_reflns_limit_l_min -27
_diffrn_reflns_number 24546
_diffrn_reflns_theta_full 25.00
_diffrn_reflns_theta_max 25.00
_diffrn_standards_number 0
_exptl_absorpt_coefficient_mu 0.672
_exptl_absorpt_correction_type none
_exptl_crystal_colour purple
_exptl_crystal_density_diffrn 1.349
_exptl_crystal_density_method 'not measured'
_exptl_crystal_description needle
_exptl_crystal_F_000 1796.00
_exptl_crystal_size_max 0.350
_exptl_crystal_size_mid 0.080
_exptl_crystal_size_min 0.040
_refine_diff_density_max 0.510
_refine_diff_density_min -0.360
_refine_ls_extinction_method none
_refine_ls_goodness_of_fit_ref 1.016
_refine_ls_hydrogen_treatment constr
_refine_ls_number_parameters 550
_refine_ls_number_reflns 7106
_refine_ls_number_restraints 79
_refine_ls_R_factor_gt 0.0873
_refine_ls_shift/su_max 0.002
_refine_ls_structure_factor_coef Fsqd
_refine_ls_weighting_details 'w = 1/[?^2^(Fo^2^)+(0.0117P)^2^+13.3791P] where P=(Fo^2^+2Fc^2^)/3'
_refine_ls_weighting_scheme calc
_refine_ls_wR_factor_ref 0.1715
_reflns_number_gt 3690
_reflns_number_total 7108
_reflns_threshold_expression F^2^>2.0?(F^2^)
_cod_data_source_file c4dt01644k2.cif
_cod_data_source_block Compound-1
_cod_depositor_comments 'Adding full bibliography for 7031663--7031665.cif.'
_cod_original_cell_volume 4187(4)
_cod_database_code 7031663

loop_
_symmetry_equiv_pos_site_id
_symmetry_equiv_pos_as_xyz
1 +X,+Y,+Z
2 1/2-X,1/2+Y,1/2-Z
3 -X,-Y,-Z
4 1/2+X,1/2-Y,1/2+Z

loop_
_atom_site_label
_atom_site_type_symbol
_atom_site_fract_x
_atom_site_fract_y
_atom_site_fract_z
_atom_site_U_iso_or_equiv
_atom_site_adp_type
_atom_site_occupancy
_atom_site_symmetry_multiplicity
_atom_site_calc_flag
_atom_site_refinement_flags
Cu1 Cu 0.76152(6) 1.15669(6) 0.77083(4) 0.0354(3) Uani 1.0 4 d .
S1 S 0.68380(16) 0.90128(16) 0.63561(11) 0.0625(7) Uani 1.0 4 d .
S2 S 0.89331(15) 0.53739(18) 0.42268(9) 0.0615(6) Uani 1.0 4 d .
O1A O 0.5617(19) 0.654(4) 0.4657(15) 0.124(5) Uani 0.5000 4 d .
O2B O 0.5607(19) 0.668(4) 0.4619(15) 0.122(5) Uani 0.5000 4 d .
O3A O 0.3686(10) 0.6445(9) 0.4519(5) 0.118(4) Uani 0.7500 4 d .
O4B O 0.394(3) 0.578(3) 0.4738(17) 0.128(7) Uani 0.2500 4 d .
O5A O 0.2040(15) 0.670(3) 0.5163(11) 0.075(4) Uani 0.7500 4 d .
O6B O 0.213(5) 0.661(8) 0.502(4) 0.077(7) Uani 0.2500 4 d .
N1 N 0.8280(4) 1.2034(4) 0.7023(3) 0.0387(14) Uani 1.0 4 d .
N2 N 0.9137(4) 1.1959(4) 0.6283(3) 0.0382(14) Uani 1.0 4 d .
N3 N 0.8004(4) 0.6363(4) 0.6563(3) 0.0368(14) Uani 1.0 4 d .
N4 N 0.8922(4) 0.6670(4) 0.5856(3) 0.0368(14) Uani 1.0 4 d .
N5 N 0.6305(4) 1.2055(4) 0.7340(3) 0.0401(15) Uani 1.0 4 d .
N6 N 0.4763(4) 1.1983(4) 0.6942(3) 0.0355(14) Uani 1.0 4 d .
N7 N 0.6024(4) 0.6351(4) 0.6881(3) 0.0354(13) Uani 1.0 4 d .
N8 N 0.4479(4) 0.6669(4) 0.6588(3) 0.0380(14) Uani 1.0 4 d .
N9 N 0.7420(4) 1.0017(5) 0.7388(3) 0.0396(15) Uani 1.0 4 d .
N10 N 0.7066(6) 0.6176(6) 0.3915(4) 0.070(2) Uani 1.0 4 d .
C1 C 0.8609(5) 1.1450(5) 0.6637(3) 0.0361(16) Uani 1.0 4 d .
C2 C 0.9138(6) 1.2955(6) 0.6441(4) 0.053(3) Uani 1.0 4 d .
C3 C 0.8621(6) 1.2988(5) 0.6915(3) 0.0442(19) Uani 1.0 4 d .
C4 C 0.9589(5) 1.1572(5) 0.5777(3) 0.0429(18) Uani 1.0 4 d .
C5 C 0.9557(5) 1.0407(5) 0.5739(3) 0.0404(18) Uani 1.0 4 d .
C6 C 1.0257(5) 0.9836(6) 0.6069(3) 0.0426(18) Uani 1.0 4 d .
C7 C 1.0263(5) 0.8781(6) 0.6007(4) 0.0444(19) Uani 1.0 4 d .
C8 C 0.9560(5) 0.8335(5) 0.5596(3) 0.0331(16) Uani 1.0 4 d .
C9 C 0.8800(5) 0.8911(5) 0.5294(3) 0.0379(17) Uani 1.0 4 d .
C10 C 0.8818(5) 0.9963(5) 0.5369(3) 0.0358(16) Uani 1.0 4 d .
C11 C 1.0987(5) 1.0322(6) 0.6514(4) 0.053(2) Uani 1.0 4 d .
C12 C 1.1001(6) 0.8131(6) 0.6356(4) 0.062(3) Uani 1.0 4 d .
C13 C 0.7993(6) 0.8425(6) 0.4907(3) 0.0493(19) Uani 1.0 4 d .
C14 C 0.7990(5) 1.0577(6) 0.5063(3) 0.0477(19) Uani 1.0 4 d .
C15 C 0.9561(6) 0.7190(5) 0.5499(4) 0.048(2) Uani 1.0 4 d .
C16 C 0.8535(5) 0.7049(6) 0.6316(3) 0.0446(19) Uani 1.0 4 d .
C17 C 0.8626(6) 0.5673(5) 0.5798(3) 0.0452(19) Uani 1.0 4 d .
C18 C 0.8058(6) 0.5493(6) 0.6239(4) 0.048(2) Uani 1.0 4 d .
C19 C 0.5583(5) 1.1468(6) 0.7131(3) 0.0412(17) Uani 1.0 4 d .
C20 C 0.4973(6) 1.3012(6) 0.7056(4) 0.055(3) Uani 1.0 4 d .
C21 C 0.5902(6) 1.3023(6) 0.7296(4) 0.054(3) Uani 1.0 4 d .
C22 C 0.3810(5) 1.1583(5) 0.6676(3) 0.0399(17) Uani 1.0 4 d .
C23 C 0.3822(5) 1.0458(5) 0.6645(4) 0.0395(18) Uani 1.0 4 d .
C24 C 0.4114(5) 0.9968(5) 0.6150(3) 0.0375(17) Uani 1.0 4 d .
C25 C 0.4021(5) 0.8918(5) 0.6096(3) 0.0356(16) Uani 1.0 4 d .
C26 C 0.3676(5) 0.8351(5) 0.6547(3) 0.0364(16) Uani 1.0 4 d .
C27 C 0.3483(5) 0.8811(5) 0.7071(3) 0.0375(17) Uani 1.0 4 d .
C28 C 0.3530(5) 0.9870(6) 0.7106(3) 0.0426(18) Uani 1.0 4 d .
C29 C 0.4550(6) 1.0558(6) 0.5690(4) 0.054(2) Uani 1.0 4 d .
C30 C 0.4320(6) 0.8405(6) 0.5566(4) 0.052(2) Uani 1.0 4 d .
C31 C 0.3220(6) 0.8193(6) 0.7559(4) 0.060(3) Uani 1.0 4 d .
C32 C 0.3282(6) 1.0401(6) 0.7653(3) 0.052(2) Uani 1.0 4 d .
C33 C 0.3554(5) 0.7230(5) 0.6472(4) 0.048(2) Uani 1.0 4 d .
C34 C 0.5320(5) 0.7048(5) 0.6832(3) 0.0395(17) Uani 1.0 4 d .
C35 C 0.4652(5) 0.5673(6) 0.6476(4) 0.048(2) Uani 1.0 4 d .
C36 C 0.5607(5) 0.5501(6) 0.6652(4) 0.048(2) Uani 1.0 4 d .
C37 C 0.7174(5) 0.9597(6) 0.6972(4) 0.0400(18) Uani 1.0 4 d .
C38 C 0.7828(7) 0.5864(6) 0.4041(4) 0.054(3) Uani 1.0 4 d .
C39A C 0.615(4) 0.638(4) 0.521(2) 0.118(6) Uani 0.5000 4 d .
C40B C 0.598(4) 0.621(4) 0.515(3) 0.120(6) Uani 0.5000 4 d .
C41A C 0.3420(10) 0.7231(11) 0.4117(6) 0.096(4) Uani 0.7500 4 d .
C42B C 0.347(5) 0.619(5) 0.4213(19) 0.112(6) Uani 0.2500 4 d .
H1 H 0.8488 1.0741 0.6610 0.0433 Uiso 1.0 4 calc R
H2 H 0.9433 1.3507 0.6263 0.0641 Uiso 1.0 4 calc R
H3 H 0.8515 1.3579 0.7133 0.0530 Uiso 1.0 4 calc R
H4A H 1.0282 1.1800 0.5803 0.0514 Uiso 1.0 4 calc R
H4B H 0.9238 1.1862 0.5421 0.0514 Uiso 1.0 4 calc R
H11A H 1.1655 1.0199 0.6415 0.0642 Uiso 1.0 4 calc R
H11B H 1.0917 1.0030 0.6894 0.0642 Uiso 1.0 4 calc R
H11C H 1.0865 1.1054 0.6523 0.0642 Uiso 1.0 4 calc R
H12A H 1.1399 0.7766 0.6098 0.0739 Uiso 1.0 4 calc R
H12B H 1.0659 0.7641 0.6579 0.0739 Uiso 1.0 4 calc R
H12C H 1.1429 0.8558 0.6620 0.0739 Uiso 1.0 4 calc R
H13A H 0.8105 0.7691 0.4895 0.0592 Uiso 1.0 4 calc R
H13B H 0.7983 0.8705 0.4517 0.0592 Uiso 1.0 4 calc R
H13C H 0.7362 0.8558 0.5053 0.0592 Uiso 1.0 4 calc R
H14A H 0.7982 1.1252 0.5238 0.0572 Uiso 1.0 4 calc R
H14B H 0.7363 1.0236 0.5098 0.0572 Uiso 1.0 4 calc R
H14C H 0.8086 1.0643 0.4655 0.0572 Uiso 1.0 4 calc R
H15A H 0.9343 0.7045 0.5089 0.0571 Uiso 1.0 4 calc R
H15B H 1.0239 0.6929 0.5587 0.0571 Uiso 1.0 4 calc R
H16 H 0.8630 0.7727 0.6449 0.0535 Uiso 1.0 4 calc R
H17 H 0.8781 0.5205 0.5512 0.0542 Uiso 1.0 4 calc R
H18 H 0.7751 0.4867 0.6309 0.0577 Uiso 1.0 4 calc R
H19 H 0.5632 1.0751 0.7115 0.0494 Uiso 1.0 4 calc R
H20 H 0.4545 1.3574 0.6979 0.0664 Uiso 1.0 4 calc R
H21 H 0.6248 1.3621 0.7422 0.0644 Uiso 1.0 4 calc R
H22A H 0.3666 1.1865 0.6283 0.0479 Uiso 1.0 4 calc R
H22B H 0.3282 1.1803 0.6906 0.0479 Uiso 1.0 4 calc R
H29A H 0.4147 1.0462 0.5321 0.0642 Uiso 1.0 4 calc R
H29B H 0.5219 1.0317 0.5660 0.0642 Uiso 1.0 4 calc R
H29C H 0.4567 1.1280 0.5791 0.0642 Uiso 1.0 4 calc R
H30A H 0.3849 0.8576 0.5233 0.0624 Uiso 1.0 4 calc R
H30B H 0.4328 0.7669 0.5624 0.0624 Uiso 1.0 4 calc R
H30C H 0.4977 0.8636 0.5497 0.0624 Uiso 1.0 4 calc R
H31A H 0.2505 0.8198 0.7564 0.0725 Uiso 1.0 4 calc R
H31B H 0.3535 0.8476 0.7921 0.0725 Uiso 1.0 4 calc R
H31C H 0.3444 0.7494 0.7516 0.0725 Uiso 1.0 4 calc R
H32A H 0.2581 1.0573 0.7613 0.0625 Uiso 1.0 4 calc R
H32B H 0.3673 1.1022 0.7712 0.0625 Uiso 1.0 4 calc R
H32C H 0.3432 0.9948 0.7984 0.0625 Uiso 1.0 4 calc R
H33A H 0.3086 0.6983 0.6735 0.0582 Uiso 1.0 4 calc R
H33B H 0.3265 0.7088 0.6072 0.0582 Uiso 1.0 4 calc R
H34 H 0.5408 0.7731 0.6957 0.0474 Uiso 1.0 4 calc R
H35 H 0.4189 0.5194 0.6306 0.0578 Uiso 1.0 4 calc R
H36 H 0.5936 0.4873 0.6620 0.0577 Uiso 1.0 4 calc R

loop_
_atom_site_aniso_label
_atom_site_aniso_U_11
_atom_site_aniso_U_22
_atom_site_aniso_U_33
_atom_site_aniso_U_12
_atom_site_aniso_U_13
_atom_site_aniso_U_23
Cu1 0.0276(4) 0.0383(5) 0.0422(5) -0.0005(4) 0.0126(4) 0.0006(4)
S1 0.0501(13) 0.0626(14) 0.0762(17) -0.0045(10) 0.0132(12) -0.0226(12)
S2 0.0490(12) 0.0796(16) 0.0583(15) 0.0012(11) 0.0160(11) 0.0009(12)
O1A 0.090(8) 0.152(11) 0.133(10) 0.030(8) 0.026(8) 0.018(9)
O2B 0.090(8) 0.151(11) 0.130(9) 0.029(8) 0.027(8) 0.025(9)
O3A 0.114(8) 0.108(10) 0.139(11) 0.002(7) 0.048(8) -0.011(8)
O4B 0.127(13) 0.119(15) 0.141(15) 0.024(13) 0.029(13) -0.010(13)
O5A 0.079(6) 0.073(8) 0.078(14) -0.000(5) 0.032(6) -0.016(9)
O6B 0.087(11) 0.069(12) 0.077(18) -0.007(10) 0.018(10) -0.012(14)
N1 0.033(4) 0.044(4) 0.040(4) 0.005(3) 0.011(3) -0.004(3)
N2 0.035(3) 0.037(4) 0.048(4) -0.004(3) 0.026(3) -0.005(3)
N3 0.038(4) 0.035(4) 0.039(4) 0.001(3) 0.010(3) -0.002(3)
N4 0.034(3) 0.029(4) 0.050(4) -0.004(3) 0.017(3) -0.007(3)
N5 0.034(4) 0.034(4) 0.056(4) -0.005(3) 0.020(3) -0.003(3)
N6 0.025(3) 0.039(4) 0.044(4) 0.002(3) 0.009(3) -0.001(3)
N7 0.023(3) 0.041(4) 0.042(4) -0.003(3) 0.005(3) -0.003(3)
N8 0.026(3) 0.037(4) 0.050(4) -0.003(3) 0.001(3) -0.004(3)
N9 0.026(3) 0.047(4) 0.047(5) 0.002(3) 0.009(3) -0.009(4)
N10 0.065(5) 0.069(5) 0.077(6) -0.000(4) 0.016(5) 0.000(4)
C1 0.030(4) 0.033(4) 0.045(5) 0.002(3) 0.005(4) -0.001(4)
C2 0.049(5) 0.045(5) 0.074(6) -0.001(4) 0.036(5) 0.007(4)
C3 0.054(5) 0.029(4) 0.054(5) 0.003(4) 0.024(4) 0.002(4)
C4 0.039(4) 0.047(5) 0.048(5) -0.010(4) 0.025(4) -0.022(4)
C5 0.037(4) 0.039(4) 0.051(5) 0.007(4) 0.032(4) 0.000(4)
C6 0.029(4) 0.051(5) 0.052(5) -0.000(4) 0.022(4) -0.006(4)
C7 0.027(4) 0.059(5) 0.050(5) 0.004(4) 0.017(4) 0.005(4)
C8 0.027(4) 0.036(4) 0.039(5) -0.002(3) 0.016(3) 0.003(4)
C9 0.030(4) 0.042(5) 0.044(5) -0.006(3) 0.019(4) -0.002(4)
C10 0.034(4) 0.046(5) 0.029(4) 0.001(4) 0.013(3) -0.004(4)
C11 0.039(5) 0.066(6) 0.055(6) 0.001(4) 0.004(4) -0.005(5)
C12 0.042(5) 0.066(6) 0.077(7) 0.007(4) 0.009(5) 0.009(5)
C13 0.056(5) 0.049(5) 0.045(5) 0.012(4) 0.018(4) 0.007(4)
C14 0.048(5) 0.046(5) 0.051(6) 0.007(4) 0.016(4) 0.001(4)
C15 0.049(5) 0.040(5) 0.062(6) -0.006(4) 0.039(4) 0.000(4)
C16 0.041(4) 0.043(5) 0.054(5) 0.004(4) 0.024(4) 0.002(4)
C17 0.058(5) 0.038(5) 0.042(5) 0.010(4) 0.020(4) 0.001(4)
C18 0.053(5) 0.038(5) 0.058(6) -0.002(4) 0.027(4) 0.006(4)
C19 0.029(4) 0.045(5) 0.052(5) -0.000(4) 0.013(4) -0.003(4)
C20 0.036(5) 0.034(5) 0.094(7) 0.002(4) -0.001(5) 0.008(4)
C21 0.044(5) 0.036(5) 0.079(7) 0.002(4) -0.001(5) 0.009(4)
C22 0.028(4) 0.034(4) 0.057(5) -0.000(3) 0.003(4) -0.008(4)
C23 0.027(4) 0.036(4) 0.054(5) 0.001(3) 0.002(4) 0.007(4)
C24 0.026(4) 0.037(4) 0.050(5) -0.001(3) 0.011(4) -0.001(4)
C25 0.021(4) 0.042(5) 0.043(5) 0.004(3) 0.004(3) 0.002(4)
C26 0.023(4) 0.045(5) 0.041(5) 0.003(3) 0.003(3) -0.001(4)
C27 0.024(4) 0.047(5) 0.042(5) -0.005(3) 0.006(3) 0.007(4)
C28 0.035(4) 0.050(5) 0.042(5) -0.004(4) 0.004(4) -0.010(4)
C29 0.062(6) 0.048(5) 0.054(6) -0.002(4) 0.019(5) 0.006(4)
C30 0.053(5) 0.039(5) 0.067(6) 0.001(4) 0.016(4) 0.001(4)
C31 0.062(6) 0.060(6) 0.061(6) -0.001(4) 0.014(5) 0.013(5)
C32 0.048(5) 0.060(5) 0.050(6) 0.007(4) 0.015(4) -0.003(4)
C33 0.033(4) 0.031(4) 0.084(7) 0.004(3) 0.021(4) 0.012(4)
C34 0.038(4) 0.033(4) 0.049(5) -0.009(4) 0.014(4) -0.003(4)
C35 0.033(4) 0.040(5) 0.069(6) 0.004(4) -0.004(4) -0.013(4)
C36 0.042(5) 0.036(5) 0.067(6) 0.000(4) 0.011(4) -0.011(4)
C37 0.026(4) 0.039(5) 0.057(6) 0.004(3) 0.013(4) 0.020(4)
C38 0.050(5) 0.048(5) 0.067(7) -0.005(4) 0.018(5) -0.006(4)
C39A 0.088(11) 0.154(12) 0.116(10) 0.031(9) 0.031(9) 0.029(10)
C40B 0.090(11) 0.155(12) 0.121(11) 0.034(9) 0.033(9) 0.029(10)
C41A 0.079(8) 0.119(11) 0.098(11) 0.027(8) 0.043(8) -0.000(8)
C42B 0.103(11) 0.117(13) 0.124(14) 0.020(11) 0.044(12) -0.006(12)

loop_
_atom_type_symbol
_atom_type_description
_atom_type_scat_dispersion_real
_atom_type_scat_dispersion_imag
_atom_type_scat_source
C C 0.0033 0.0016
;
International Tables for Crystallography
(1992, Vol. C, Tables 4.2.6.8 and 6.1.1.4)
;
H H 0.0000 0.0000
;
International Tables for Crystallography
(1992, Vol. C, Table 6.1.1.4)
;
N N 0.0061 0.0033
;
International Tables for Crystallography
(1992, Vol. C, Tables 4.2.6.8 and 6.1.1.4)
;
O O 0.0106 0.0060
;
International Tables for Crystallography
(1992, Vol. C, Tables 4.2.6.8 and 6.1.1.4)
;
Cu Cu 0.3201 1.2651
;
International Tables for Crystallography
(1992, Vol. C, Tables 4.2.6.8 and 6.1.1.4)
;
S S 0.1246 0.1234
;
International Tables for Crystallography
(1992, Vol. C, Tables 4.2.6.8 and 6.1.1.4)
;

loop_
_geom_angle_atom_site_label_1
_geom_angle_atom_site_label_2
_geom_angle_atom_site_label_3
_geom_angle
_geom_angle_publ_flag
_geom_angle_site_symmetry_1
_geom_angle_site_symmetry_3
N1 Cu1 N3 169.6(3) yes . 2_656
N1 Cu1 N5 91.3(3) yes . .
N1 Cu1 N7 86.9(3) yes . 2_656
N1 Cu1 N9 93.6(3) yes . .
N3 Cu1 N5 87.9(3) yes 2_656 .
N3 Cu1 N7 91.9(3) yes 2_656 2_656
N3 Cu1 N9 96.8(3) yes 2_656 .
N5 Cu1 N7 169.3(3) yes . 2_656
N5 Cu1 N9 94.8(2) yes . .
N7 Cu1 N9 95.8(2) yes 2_656 .
Cu1 N1 C1 125.9(5) yes . .
Cu1 N1 C3 127.9(5) yes . .
C1 N1 C3 105.4(6) yes . .
C1 N2 C2 107.5(6) yes . .
C1 N2 C4 128.4(6) yes . .
C2 N2 C4 124.0(6) yes . .
Cu1 N3 C16 125.5(5) yes 2_646 .
Cu1 N3 C18 129.1(5) yes 2_646 .
C16 N3 C18 105.2(6) yes . .
C15 N4 C16 126.9(6) yes . .
C15 N4 C17 125.9(6) yes . .
C16 N4 C17 107.2(6) yes . .
Cu1 N5 C19 125.0(5) yes . .
Cu1 N5 C21 130.9(5) yes . .
C19 N5 C21 103.8(6) yes . .
C19 N6 C20 106.2(6) yes . .
C19 N6 C22 128.6(6) yes . .
C20 N6 C22 125.1(6) yes . .
Cu1 N7 C34 124.5(5) yes 2_646 .
Cu1 N7 C36 129.6(5) yes 2_646 .
C34 N7 C36 105.7(6) yes . .
C33 N8 C34 125.5(6) yes . .
C33 N8 C35 127.9(6) yes . .
C34 N8 C35 106.5(6) yes . .
Cu1 N9 C37 139.7(6) yes . .
N1 C1 N2 112.4(6) yes . .
N2 C2 C3 105.2(7) yes . .
N1 C3 C2 109.4(6) yes . .
N2 C4 C5 112.2(6) yes . .
C4 C5 C6 119.7(6) yes . .
C4 C5 C10 118.2(6) yes . .
C6 C5 C10 122.1(7) yes . .
C5 C6 C7 119.6(6) yes . .
C5 C6 C11 121.3(7) yes . .
C7 C6 C11 119.0(6) yes . .
C6 C7 C8 118.3(6) yes . .
C6 C7 C12 121.6(6) yes . .
C8 C7 C12 120.1(7) yes . .
C7 C8 C9 121.7(6) yes . .
C7 C8 C15 120.1(6) yes . .
C9 C8 C15 118.1(6) yes . .
C8 C9 C10 118.1(6) yes . .
C8 C9 C13 121.7(6) yes . .
C10 C9 C13 120.2(6) yes . .
C5 C10 C9 119.8(6) yes . .
C5 C10 C14 121.8(6) yes . .
C9 C10 C14 118.3(6) yes . .
N4 C15 C8 111.9(6) yes . .
N3 C16 N4 112.0(6) yes . .
N4 C17 C18 105.9(6) yes . .
N3 C18 C17 109.6(6) yes . .
N5 C19 N6 113.2(6) yes . .
N6 C20 C21 104.8(6) yes . .
N5 C21 C20 111.9(7) yes . .
N6 C22 C23 111.3(5) yes . .
C22 C23 C24 120.1(7) yes . .
C22 C23 C28 120.2(7) yes . .
C24 C23 C28 119.7(6) yes . .
C23 C24 C25 119.7(7) yes . .
C23 C24 C29 121.0(6) yes . .
C25 C24 C29 119.3(7) yes . .
C24 C25 C26 119.5(7) yes . .
C24 C25 C30 119.4(7) yes . .
C26 C25 C30 121.1(6) yes . .
C25 C26 C27 121.7(7) yes . .
C25 C26 C33 118.5(7) yes . .
C27 C26 C33 119.7(7) yes . .
C26 C27 C28 117.8(7) yes . .
C26 C27 C31 120.9(7) yes . .
C28 C27 C31 121.3(7) yes . .
C23 C28 C27 121.1(7) yes . .
C23 C28 C32 119.4(7) yes . .
C27 C28 C32 119.5(7) yes . .
N8 C33 C26 113.2(6) yes . .
N7 C34 N8 111.3(6) yes . .
N8 C35 C36 106.7(6) yes . .
N7 C36 C35 109.7(7) yes . .
S1 C37 N9 178.1(7) yes . .
S2 C38 N10 178.4(8) yes . .
N1 C1 H1 123.784 no . .
N2 C1 H1 123.786 no . .
N2 C2 H2 127.380 no . .
C3 C2 H2 127.383 no . .
N1 C3 H3 125.292 no . .
C2 C3 H3 125.305 no . .
N2 C4 H4A 109.152 no . .
N2 C4 H4B 109.155 no . .
C5 C4 H4A 109.160 no . .
C5 C4 H4B 109.166 no . .
H4A C4 H4B 107.882 no . .
C6 C11 H11A 109.478 no . .
C6 C11 H11B 109.464 no . .
C6 C11 H11C 109.473 no . .
H11A C11 H11B 109.463 no . .
H11A C11 H11C 109.478 no . .
H11B C11 H11C 109.472 no . .
C7 C12 H12A 109.470 no . .
C7 C12 H12B 109.468 no . .
C7 C12 H12C 109.470 no . .
H12A C12 H12B 109.474 no . .
H12A C12 H12C 109.473 no . .
H12B C12 H12C 109.472 no . .
C9 C13 H13A 109.482 no . .
C9 C13 H13B 109.472 no . .
C9 C13 H13C 109.480 no . .
H13A C13 H13B 109.458 no . .
H13A C13 H13C 109.478 no . .
H13B C13 H13C 109.457 no . .
C10 C14 H14A 109.478 no . .
C10 C14 H14B 109.475 no . .
C10 C14 H14C 109.469 no . .
H14A C14 H14B 109.470 no . .
H14A C14 H14C 109.474 no . .
H14B C14 H14C 109.462 no . .
N4 C15 H15A 109.229 no . .
N4 C15 H15B 109.224 no . .
C8 C15 H15A 109.219 no . .
C8 C15 H15B 109.222 no . .
H15A C15 H15B 107.928 no . .
N3 C16 H16 123.988 no . .
N4 C16 H16 123.985 no . .
N4 C17 H17 127.052 no . .
C18 C17 H17 127.041 no . .
N3 C18 H18 125.195 no . .
C17 C18 H18 125.198 no . .
N5 C19 H19 123.395 no . .
N6 C19 H19 123.384 no . .
N6 C20 H20 127.582 no . .
C21 C20 H20 127.590 no . .
N5 C21 H21 124.056 no . .
C20 C21 H21 124.057 no . .
N6 C22 H22A 109.366 no . .
N6 C22 H22B 109.379 no . .
C23 C22 H22A 109.372 no . .
C23 C22 H22B 109.370 no . .
H22A C22 H22B 108.003 no . .
C24 C29 H29A 109.475 no . .
C24 C29 H29B 109.483 no . .
C24 C29 H29C 109.474 no . .
H29A C29 H29B 109.464 no . .
H29A C29 H29C 109.466 no . .
H29B C29 H29C 109.465 no . .
C25 C30 H30A 109.475 no . .
C25 C30 H30B 109.471 no . .
C25 C30 H30C 109.475 no . .
H30A C30 H30B 109.464 no . .
H30A C30 H30C 109.471 no . .
H30B C30 H30C 109.472 no . .
C27 C31 H31A 109.481 no . .
C27 C31 H31B 109.479 no . .
C27 C31 H31C 109.473 no . .
H31A C31 H31B 109.460 no . .
H31A C31 H31C 109.476 no . .
H31B C31 H31C 109.460 no . .
C28 C32 H32A 109.481 no . .
C28 C32 H32B 109.470 no . .
C28 C32 H32C 109.478 no . .
H32A C32 H32B 109.478 no . .
H32A C32 H32C 109.459 no . .
H32B C32 H32C 109.463 no . .
N8 C33 H33A 108.944 no . .
N8 C33 H33B 108.950 no . .
C26 C33 H33A 108.938 no . .
C26 C33 H33B 108.954 no . .
H33A C33 H33B 107.740 no . .
N7 C34 H34 124.341 no . .
N8 C34 H34 124.331 no . .
N8 C35 H35 126.656 no . .
C36 C35 H35 126.651 no . .
N7 C36 H36 125.142 no . .
C35 C36 H36 125.148 no . .

loop_
_geom_bond_atom_site_label_1
_geom_bond_atom_site_label_2
_geom_bond_distance
_geom_bond_publ_flag
_geom_bond_site_symmetry_2
Cu1 N1 2.022(6) yes .
Cu1 N3 2.000(6) yes 2_656
Cu1 N5 2.007(6) yes .
Cu1 N7 2.018(5) yes 2_656
Cu1 N9 2.182(6) yes .
S1 C37 1.651(8) yes .
S2 C38 1.659(9) yes .
O1A C39A 1.43(6) yes .
O2B C40B 1.43(6) yes .
O3A C41A 1.419(18) yes .
O4B C42B 1.43(6) yes .
N1 C1 1.302(9) yes .
N1 C3 1.375(9) yes .
N2 C1 1.337(9) yes .
N2 C2 1.364(9) yes .
N2 C4 1.482(10) yes .
N3 C16 1.331(9) yes .
N3 C18 1.381(9) yes .
N4 C15 1.445(10) yes .
N4 C16 1.345(10) yes .
N4 C17 1.379(9) yes .
N5 C19 1.306(9) yes .
N5 C21 1.391(9) yes .
N6 C19 1.343(8) yes .
N6 C20 1.407(9) yes .
N6 C22 1.478(8) yes .
N7 C34 1.328(9) yes .
N7 C36 1.342(9) yes .
N8 C33 1.466(9) yes .
N8 C34 1.325(8) yes .
N8 C35 1.365(9) yes .
N9 C37 1.136(10) yes .
N10 C38 1.129(11) yes .
C2 C3 1.377(11) yes .
C4 C5 1.541(10) yes .
C5 C6 1.384(10) yes .
C5 C10 1.386(9) yes .
C6 C7 1.400(11) yes .
C6 C11 1.503(10) yes .
C7 C8 1.409(9) yes .
C7 C12 1.496(11) yes .
C8 C9 1.412(9) yes .
C8 C15 1.527(9) yes .
C9 C10 1.398(10) yes .
C9 C13 1.493(10) yes .
C10 C14 1.506(10) yes .
C17 C18 1.377(11) yes .
C20 C21 1.333(10) yes .
C22 C23 1.485(9) yes .
C23 C24 1.418(11) yes .
C23 C28 1.419(11) yes .
C24 C25 1.396(10) yes .
C24 C29 1.501(11) yes .
C25 C26 1.414(10) yes .
C25 C30 1.505(11) yes .
C26 C27 1.415(10) yes .
C26 C33 1.497(10) yes .
C27 C28 1.399(10) yes .
C27 C31 1.478(11) yes .
C28 C32 1.527(11) yes .
C35 C36 1.345(10) yes .
C1 H1 0.950 no .
C2 H2 0.950 no .
C3 H3 0.950 no .
C4 H4A 0.990 no .
C4 H4B 0.990 no .
C11 H11A 0.980 no .
C11 H11B 0.980 no .
C11 H11C 0.980 no .
C12 H12A 0.980 no .
C12 H12B 0.980 no .
C12 H12C 0.980 no .
C13 H13A 0.980 no .
C13 H13B 0.980 no .
C13 H13C 0.980 no .
C14 H14A 0.980 no .
C14 H14B 0.980 no .
C14 H14C 0.980 no .
C15 H15A 0.990 no .
C15 H15B 0.990 no .
C16 H16 0.950 no .
C17 H17 0.950 no .
C18 H18 0.950 no .
C19 H19 0.950 no .
C20 H20 0.950 no .
C21 H21 0.950 no .
C22 H22A 0.990 no .
C22 H22B 0.990 no .
C29 H29A 0.980 no .
C29 H29B 0.980 no .
C29 H29C 0.980 no .
C30 H30A 0.980 no .
C30 H30B 0.980 no .
C30 H30C 0.980 no .
C31 H31A 0.980 no .
C31 H31B 0.980 no .
C31 H31C 0.980 no .
C32 H32A 0.980 no .
C32 H32B 0.980 no .
C32 H32C 0.980 no .
C33 H33A 0.990 no .
C33 H33B 0.990 no .
C34 H34 0.950 no .
C35 H35 0.950 no .
C36 H36 0.950 no .

loop_
_geom_contact_atom_site_label_1
_geom_contact_atom_site_label_2
_geom_contact_distance
_geom_contact_publ_flag
_geom_contact_site_symmetry_2
S1 C16 3.487(8) no .
S1 C34 3.575(8) no .
N1 C34 3.111(9) no 2_656
N1 C37 3.549(9) no .
N2 C6 3.257(9) no .
N2 C10 3.387(9) no .
N2 C11 3.327(9) no .
N2 C14 3.592(9) no .
N3 C19 3.427(9) no 2_646
N3 C36 3.501(9) no .
N4 C7 3.331(9) no .
N4 C9 3.230(9) no .
N4 C12 3.527(9) no .
N4 C13 3.355(9) no .
N5 C16 3.119(10) no 2_656
N5 C37 3.590(9) no .
N6 C24 3.301(9) no .
N6 C28 3.302(9) no .
N6 C29 3.458(10) no .
N6 C32 3.458(10) no .
N7 C1 3.441(9) no 2_646
N7 C3 3.535(9) no 2_646
N7 C18 3.492(10) no .
N8 C25 3.218(9) no .
N8 C27 3.384(9) no .
N8 C30 3.295(10) no .
N9 C1 3.148(9) no .
N9 C3 3.515(10) no 2_646
N9 C18 3.400(10) no 2_656
N9 C19 3.165(9) no .
N9 C21 3.516(10) no 2_646
N9 C36 3.374(9) no 2_656
C1 C5 2.928(10) no .
C1 C6 3.469(10) no .
C1 C10 3.588(10) no .
C1 C37 3.282(10) no .
C3 C34 3.355(10) no 2_656
C4 C11 2.934(10) no .
C4 C14 2.914(10) no .
C5 C8 2.752(9) no .
C6 C9 2.818(10) no .
C7 C10 2.814(10) no .
C7 C16 3.421(10) no .
C8 C16 2.861(10) no .
C9 C16 3.470(10) no .
C11 C12 2.914(11) no .
C12 C15 2.925(11) no .
C13 C14 2.863(10) no .
C13 C15 2.918(10) no .
C16 C21 3.490(11) no 2_646
C18 C36 3.592(11) no .
C19 C23 2.876(9) no .
C19 C24 3.491(10) no .
C19 C28 3.508(10) no .
C19 C37 3.340(10) no .
C22 C29 2.942(11) no .
C22 C32 2.918(11) no .
C23 C26 2.794(10) no .
C24 C27 2.846(10) no .
C25 C28 2.815(10) no .
C25 C34 3.395(9) no .
C26 C34 2.851(9) no .
C27 C34 3.515(10) no .
C29 C30 2.868(10) no .
C30 C33 2.909(11) no .
C30 C34 3.594(10) no .
C31 C32 2.920(11) no .
C31 C33 2.917(12) no .
S2 O5A 3.42(3) no 3_666
S2 O6B 3.55(10) no 3_666
O1A O3A 2.63(3) no .
O1A N10 2.81(4) no .
O1A C41A 3.26(3) no .
O2B O4B 2.62(5) no .
O2B O4B 3.60(6) no 3_666
O2B N10 2.80(4) no .
O2B C42B 3.05(7) no .
O3A O1A 2.63(3) no .
O3A O5A 2.86(3) no .
O3A C30 3.598(14) no .
O3A C39A 3.58(5) no .
O4B O2B 2.62(5) no .
O4B O2B 3.60(6) no 3_666
O4B O6B 2.85(8) no .
O4B C40B 2.91(6) no .
O4B C40B 2.64(7) no 3_666
O5A S2 3.42(3) no 3_666
O5A O3A 2.86(3) no .
O5A C33 3.57(3) no .
O5A C41A 3.32(3) no .
O6B S2 3.55(10) no 3_666
O6B O4B 2.85(8) no .
O6B C42B 2.83(10) no .
N1 C41A 3.473(14) no 3_676
N5 C41A 3.588(16) no 3_676
N10 O1A 2.81(4) no .
N10 O2B 2.80(4) no .
N10 C20 3.561(11) no 3_676
N10 C22 3.422(10) no 3_676
N10 C35 3.441(10) no 3_666
N10 C39A 3.41(6) no .
N10 C40B 3.39(6) no .
C1 C41A 3.572(15) no 3_676
C3 C41A 3.492(15) no 3_676
C4 C8 3.531(10) no 3_776
C4 C9 3.568(11) no 3_776
C5 C9 3.587(11) no 3_776
C8 C4 3.531(10) no 3_776
C9 C4 3.568(11) no 3_776
C9 C5 3.587(11) no 3_776
C14 C30 3.596(10) no 3_676
C18 C39A 3.55(5) no .
C18 C42B 3.14(6) no 3_666
C20 N10 3.561(11) no 3_676
C20 C36 3.550(11) no 1_565
C21 C41A 3.538(17) no 3_676
C22 N10 3.422(10) no 3_676
C30 O3A 3.598(14) no .
C30 C14 3.596(10) no 3_676
C33 O5A 3.57(3) no .
C35 N10 3.441(10) no 3_666
C36 C20 3.550(11) no 1_545
C36 C42B 3.35(6) no 3_666
C39A O3A 3.58(5) no .
C39A N10 3.41(6) no .
C39A C18 3.55(5) no .
C40B O4B 2.91(6) no .
C40B O4B 2.64(7) no 3_666
C40B N10 3.39(6) no .
C40B C42B 3.54(8) no 3_666
C41A O1A 3.26(3) no .
C41A O5A 3.32(3) no .
C41A N1 3.473(14) no 3_676
C41A N5 3.588(16) no 3_676
C41A C1 3.572(15) no 3_676
C41A C3 3.492(15) no 3_676
C41A C21 3.538(17) no 3_676
C42B O2B 3.05(7) no .
C42B O6B 2.83(10) no .
C42B C18 3.14(6) no 3_666
C42B C36 3.35(6) no 3_666
C42B C40B 3.54(8) no 3_666
Cu1 H1 3.1388 no .
Cu1 H3 3.2749 no .
Cu1 H16 3.1386 no 2_656
Cu1 H18 3.2842 no 2_656
Cu1 H19 3.1006 no .
Cu1 H21 3.3189 no .
Cu1 H34 3.1341 no 2_656
Cu1 H36 3.2714 no 2_656
S1 H1 3.2173 no .
S1 H13C 3.2553 no .
S1 H14B 3.4944 no .
S1 H16 2.9705 no .
S1 H19 3.4294 no .
S1 H29B 3.1174 no .
S1 H30C 3.1026 no .
S1 H34 3.0425 no .
N1 H2 3.1659 no .
N1 H34 2.9665 no 2_656
N2 H3 3.0974 no .
N2 H11C 2.6545 no .
N2 H14A 2.9093 no .
N3 H17 3.1716 no .
N3 H19 3.5189 no 2_646
N3 H36 3.4619 no .
N4 H12B 3.0421 no .
N4 H13A 2.7464 no .
N4 H18 3.1182 no .
N5 H16 2.9531 no 2_656
N5 H20 3.1753 no .
N6 H21 3.0914 no .
N6 H29C 2.8258 no .
N6 H32B 2.7675 no .
N7 H18 3.4480 no .
N7 H35 3.1140 no .
N8 H30B 2.5966 no .
N8 H31C 2.9242 no .
N8 H36 3.0927 no .
N9 H1 2.6306 no .
N9 H3 2.6094 no 2_646
N9 H18 3.0816 no 2_656
N9 H19 2.6435 no .
N9 H21 2.5943 no 2_646
N9 H36 3.0522 no 2_656
C1 H2 3.1001 no .
C1 H3 3.0451 no .
C1 H4A 3.1978 no .
C1 H4B 3.1026 no .
C1 H11C 3.1724 no .
C1 H14A 3.2931 no .
C2 H1 3.0902 no .
C2 H4A 2.7387 no .
C2 H4B 2.7989 no .
C2 H11C 3.4372 no .
C2 H31B 3.4325 no 2_656
C3 H1 3.0485 no .
C3 H34 2.8366 no 2_656
C4 H1 2.8108 no .
C4 H2 2.8099 no .
C4 H11A 3.5442 no .
C4 H11C 2.4246 no .
C4 H14A 2.4481 no .
C4 H14C 3.3779 no .
C5 H1 2.6706 no .
C5 H11A 3.1325 no .
C5 H11B 3.1421 no .
C5 H11C 2.5623 no .
C5 H14A 2.5888 no .
C5 H14B 3.2120 no .
C5 H14C 3.0704 no .
C6 H1 3.0916 no .
C6 H4A 2.6654 no .
C6 H4B 3.3029 no .
C6 H12A 3.1423 no .
C6 H12B 3.1548 no .
C6 H12C 2.5711 no .
C7 H11A 2.7630 no .
C7 H11B 2.7191 no .
C7 H11C 3.3018 no .
C7 H15A 3.2894 no .
C7 H15B 2.6303 no .
C7 H16 2.9162 no .
C8 H12A 2.7600 no .
C8 H12B 2.7568 no .
C8 H12C 3.3152 no .
C8 H13A 2.5780 no .
C8 H13B 3.1688 no .
C8 H13C 3.1472 no .
C8 H16 2.6046 no .
C9 H14A 3.2823 no .
C9 H14B 2.6331 no .
C9 H14C 2.8428 no .
C9 H15A 2.6300 no .
C9 H15B 3.2988 no .
C9 H16 3.1458 no .
C10 H1 3.1534 no .
C10 H4A 3.2359 no .
C10 H4B 2.5700 no .
C10 H13A 3.3034 no .
C10 H13B 2.7393 no .
C10 H13C 2.7611 no .
C11 H1 3.4973 no .
C11 H4A 2.6709 no .
C11 H12A 3.5690 no .
C11 H12B 3.5691 no .
C11 H12C 2.4092 no .
C12 H11A 2.8691 no .
C12 H11B 2.8097 no .
C12 H15B 2.5322 no .
C12 H16 3.3195 no .
C12 H32B 3.5284 no 2_646
C13 H14B 2.5948 no .
C13 H14C 2.9905 no .
C13 H15A 2.5943 no .
C14 H4B 2.4851 no .
C14 H13B 2.7778 no .
C14 H13C 2.7983 no .
C15 H12A 2.8435 no .
C15 H12B 2.8513 no .
C15 H13A 2.4033 no .
C15 H13B 3.5805 no .
C15 H13C 3.5646 no .
C15 H16 2.7676 no .
C15 H17 2.8287 no .
C16 H12B 3.0070 no .
C16 H13A 3.4106 no .
C16 H15A 3.1817 no .
C16 H15B 3.0389 no .
C16 H17 3.1133 no .
C16 H18 3.0718 no .
C16 H21 3.5874 no 2_646
C17 H13A 3.4212 no .
C17 H15A 2.7086 no .
C17 H15B 2.8469 no .
C17 H16 3.1062 no .
C18 H16 3.0732 no .
C18 H36 3.2356 no .
C19 H20 3.1221 no .
C19 H21 3.0359 no .
C19 H22A 3.1517 no .
C19 H22B 3.1661 no .
C19 H29C 3.2892 no .
C19 H32B 3.1307 no .
C20 H12B 3.4254 no 2_656
C20 H19 3.1140 no .
C20 H22A 2.8337 no .
C20 H22B 2.7998 no .
C21 H12B 3.5978 no 2_656
C21 H16 2.9538 no 2_656
C21 H19 3.0435 no .
C22 H19 2.8124 no .
C22 H20 2.8728 no .
C22 H29A 3.5677 no .
C22 H29C 2.4439 no .
C22 H32A 3.1936 no .
C22 H32B 2.5558 no .
C23 H19 2.6259 no .
C23 H29A 3.1702 no .
C23 H29B 3.1541 no .
C23 H29C 2.5751 no .
C23 H32A 2.9767 no .
C23 H32B 2.6293 no .
C23 H32C 3.2973 no .
C24 H19 3.0699 no .
C24 H22A 2.6026 no .
C24 H22B 3.2720 no .
C24 H30A 2.8127 no .
C24 H30B 3.2975 no .
C24 H30C 2.6839 no .
C25 H29A 2.7421 no .
C25 H29B 2.7393 no .
C25 H29C 3.2994 no .
C25 H33A 3.2866 no .
C25 H33B 2.6243 no .
C25 H34 3.0417 no .
C26 H30A 3.1156 no .
C26 H30B 2.5833 no .
C26 H30C 3.2056 no .
C26 H31A 3.0131 no .
C26 H31B 3.2379 no .
C26 H31C 2.5774 no .
C26 H34 2.5889 no .
C27 H32A 2.9779 no .
C27 H32B 3.2743 no .
C27 H32C 2.6126 no .
C27 H33A 2.5753 no .
C27 H33B 3.2452 no .
C27 H34 3.0333 no .
C28 H19 3.1006 no .
C28 H22A 3.2749 no .
C28 H22B 2.6073 no .
C28 H31A 2.8820 no .
C28 H31B 2.6463 no .
C28 H31C 3.2818 no .
C29 H19 3.4968 no .
C29 H22A 2.5916 no .
C29 H30A 2.9437 no .
C29 H30C 2.6516 no .
C30 H29A 2.7776 no .
C30 H29B 2.8047 no .
C30 H33B 2.6215 no .
C30 H34 3.5313 no .
C31 H32A 3.2645 no .
C31 H32C 2.5223 no .
C31 H33A 2.4893 no .
C31 H34 3.4999 no .
C32 H22B 2.5413 no .
C32 H31A 3.0923 no .
C32 H31B 2.6288 no .
C33 H30A 3.4550 no .
C33 H30B 2.4172 no .
C33 H31A 3.3147 no .
C33 H31C 2.4804 no .
C33 H34 2.7434 no .
C33 H35 2.8611 no .
C34 H3 3.4056 no 2_646
C34 H30B 3.1026 no .
C34 H31C 3.2221 no .
C34 H33A 3.0430 no .
C34 H33B 3.1556 no .
C34 H35 3.0765 no .
C34 H36 3.0465 no .
C35 H30B 3.2991 no .
C35 H33A 2.8698 no .
C35 H33B 2.7526 no .
C35 H34 3.0728 no .
C36 H18 3.2349 no .
C36 H34 3.0454 no .
C37 H1 2.5597 no .
C37 H3 2.7380 no 2_646
C37 H16 3.4758 no .
C37 H19 2.6530 no .
C37 H21 2.7654 no 2_646
C37 H34 3.4476 no .
H1 H4A 3.5427 no .
H1 H4B 3.4014 no .
H1 H11B 3.4489 no .
H1 H11C 3.3092 no .
H1 H14A 3.2708 no .
H1 H21 3.5872 no 2_646
H2 H3 2.5036 no .
H2 H4A 2.8005 no .
H2 H4B 2.9190 no .
H2 H31B 3.1923 no 2_656
H3 H19 3.4926 no 2_656
H3 H21 3.2479 no .
H3 H34 2.6916 no 2_656
H4A H11A 3.0728 no .
H4A H11B 3.4924 no .
H4A H11C 2.0337 no .
H4A H14A 3.3554 no .
H4B H11C 3.3840 no .
H4B H14A 1.9039 no .
H4B H14B 3.3663 no .
H4B H14C 2.7656 no .
H11A H12A 3.3020 no .
H11A H12C 2.2439 no .
H11B H12B 3.2452 no .
H11B H12C 2.1830 no .
H11B H20 3.3718 no 2_646
H11C H12C 3.3821 no .
H11C H31B 3.5108 no 2_656
H11C H31C 3.0113 no 2_656
H12A H15A 3.5933 no .
H12A H15B 2.1789 no .
H12B H15B 2.5069 no .
H12B H16 2.7625 no .
H12B H32B 2.7932 no 2_646
H12C H15B 3.4956 no .
H13A H14B 3.5528 no .
H13A H15A 1.9058 no .
H13A H15B 3.3328 no .
H13B H14B 2.6231 no .
H13B H14C 2.5783 no .
H13B H15A 3.0809 no .
H13C H14B 2.2154 no .
H13C H14C 3.1015 no .
H13C H15A 3.3603 no .
H13C H30C 3.5330 no .
H14B H29B 3.3454 no .
H15A H16 3.5384 no .
H15A H17 2.7612 no .
H15B H16 3.3143 no .
H15B H17 3.0178 no .
H16 H21 2.8750 no 2_646
H17 H18 2.4966 no .
H18 H36 2.6628 no .
H19 H22A 3.4674 no .
H19 H22B 3.4880 no .
H19 H29B 3.4294 no .
H19 H29C 3.3414 no .
H19 H32B 3.1759 no .
H20 H21 2.4444 no .
H20 H22A 2.9564 no .
H20 H22B 2.9002 no .
H22A H29A 3.0379 no .
H22A H29B 3.3891 no .
H22A H29C 1.9362 no .
H22A H32B 3.5158 no .
H22B H29C 3.3691 no .
H22B H32A 2.5741 no .
H22B H32B 2.1606 no .
H22B H32C 3.4987 no .
H29A H30A 2.5251 no .
H29A H30C 2.6756 no .
H29B H30A 3.0613 no .
H29B H30C 2.2682 no .
H30A H33B 2.9450 no .
H30B H33A 3.3784 no .
H30B H33B 2.0335 no .
H30B H34 3.2945 no .
H30C H33B 3.4863 no .
H30C H34 3.5955 no .
H31A H32A 3.1352 no .
H31A H32C 2.7609 no .
H31A H33A 2.6978 no .
H31B H32A 3.1090 no .
H31B H32B 3.4011 no .
H31B H32C 1.9535 no .
H31B H33A 3.3970 no .
H31C H32C 3.4162 no .
H31C H33A 1.9530 no .
H31C H33B 3.3923 no .
H31C H34 3.1299 no .
H33A H34 3.3143 no .
H33A H35 3.0301 no .
H33B H34 3.4994 no .
H33B H35 2.8244 no .
H35 H36 2.4596 no .
S2 H2 3.0089 no 3_776
S2 H15A 2.9952 no .
S2 H15B 3.2544 no 3_766
S2 H17 3.0366 no .
S2 H17 3.2133 no 3_766
S2 H31B 3.3934 no 4_564
S2 H32C 2.9372 no 4_564
O1A H22A 3.2684 no 3_676
O1A H29C 3.0627 no 3_676
O1A H30B 3.3615 no .
O1A H30C 3.5552 no .
O1A H35 3.2371 no 3_666
O2B H13C 3.5200 no .
O2B H22A 3.0927 no 3_676
O2B H29C 2.8577 no 3_676
O2B H30B 3.3419 no .
O2B H30C 3.4622 no .
O2B H35 3.3142 no 3_666
O3A H18 3.1235 no 3_666
O3A H30A 3.2635 no .
O3A H30B 3.0872 no .
O3A H36 3.2630 no 3_666
O4B H18 3.2851 no 3_666
O4B H30B 3.2466 no .
O4B H36 3.3041 no 3_666
O5A H4B 2.8296 no 3_676
O5A H12A 2.8187 no 1_455
O5A H14A 2.8618 no 3_676
O5A H14C 3.5398 no 3_676
O5A H15B 2.7718 no 1_455
O5A H17 3.1059 no 3_666
O5A H30A 3.4945 no .
O5A H30B 3.4444 no .
O5A H33B 2.6070 no .
O6B H2 3.4976 no 3_676
O6B H4B 2.8697 no 3_676
O6B H12A 3.1892 no 1_455
O6B H14A 2.8864 no 3_676
O6B H15B 3.0605 no 1_455
O6B H17 2.9184 no 3_666
O6B H30A 3.4966 no .
O6B H30B 3.4649 no .
O6B H33B 2.8184 no .
N10 H13A 3.2449 no .
N10 H20 2.8833 no 3_676
N10 H22A 2.7907 no 3_676
N10 H22B 3.2862 no 3_676
N10 H31A 3.3764 no 4_564
N10 H31B 3.2645 no 4_564
N10 H32C 3.3628 no 4_564
N10 H35 2.5080 no 3_666
C2 H18 3.1519 no 1_565
C3 H18 3.0306 no 1_565
C4 H13B 3.4857 no 3_776
C4 H15A 3.1932 no 3_776
C6 H13B 3.4794 no 3_776
C6 H14C 3.0405 no 3_776
C7 H4B 3.5765 no 3_776
C7 H14C 2.9721 no 3_776
C8 H4A 3.3017 no 3_776
C8 H4B 3.0451 no 3_776
C8 H14C 3.5992 no 3_776
C9 H4A 3.1189 no 3_776
C9 H4B 3.4678 no 3_776
C11 H13B 3.1896 no 3_776
C11 H14C 3.3814 no 3_776
C11 H32A 3.1961 no 1_655
C12 H14C 3.2234 no 3_776
C12 H31A 3.3026 no 1_655
C12 H33A 3.2651 no 1_655
C12 H33B 3.5196 no 1_655
C13 H4A 3.0444 no 3_776
C13 H22A 3.4091 no 3_676
C13 H29A 3.2677 no 3_676
C14 H29A 3.2647 no 3_676
C14 H30A 2.7707 no 3_676
C15 H4A 3.3471 no 3_776
C15 H4B 3.1078 no 3_776
C17 H2 3.2091 no 1_545
C18 H2 3.2229 no 1_545
C18 H3 3.2919 no 1_545
C20 H35 3.4777 no 1_565
C20 H36 3.0162 no 1_565
C21 H36 2.9086 no 1_565
C22 H11A 3.4664 no 1_455
C22 H13B 3.5242 no 3_676
C22 H31A 3.4100 no 2_556
C23 H11A 2.9755 no 1_455
C24 H11A 3.5025 no 1_455
C24 H13B 3.5690 no 3_676
C24 H14B 3.3675 no 3_676
C24 H14C 3.4642 no 3_676
C25 H14B 3.3805 no 3_676
C25 H14C 3.2566 no 3_676
C26 H12A 3.2700 no 1_455
C26 H12C 3.1110 no 1_455
C27 H11A 3.3324 no 1_455
C27 H12C 2.9102 no 1_455
C28 H11A 2.9089 no 1_455
C28 H11B 3.5623 no 1_455
C28 H12C 3.4395 no 1_455
C29 H13B 3.5814 no 3_676
C29 H13C 3.1967 no 3_676
C29 H14B 3.2050 no 3_676
C29 H29A 3.3892 no 3_676
C29 H29B 3.4029 no 3_676
C29 H30A 3.4346 no 3_676
C29 H30C 3.1032 no 3_676
C30 H14A 3.5146 no 3_676
C30 H14B 3.1835 no 3_676
C30 H14C 3.5088 no 3_676
C30 H29A 3.4467 no 3_676
C30 H29B 3.4382 no 3_676
C31 H12C 3.1397 no 1_455
C31 H22B 3.1162 no 2_546
C32 H11A 3.4570 no 1_455
C32 H11B 3.5477 no 1_455
C32 H33A 3.2380 no 2_556
C33 H12A 3.0655 no 1_455
C33 H12C 3.4446 no 1_455
C33 H32A 3.5316 no 2_546
C35 H20 3.0171 no 1_545
C36 H20 3.0652 no 1_545
C36 H21 3.1296 no 1_545
C38 H13A 3.1245 no .
C38 H15A 3.4051 no .
C38 H31B 3.0125 no 4_564
C38 H32C 2.8915 no 4_564
C38 H35 3.1190 no 3_666
C39A H13A 3.3290 no .
C39A H13C 3.3493 no .
C39A H30B 3.2519 no .
C39A H30C 3.4777 no .
C40B H30B 3.2493 no .
C41A H14A 3.2537 no 3_676
C41A H18 3.2958 no 3_666
C41A H29C 3.3707 no 3_676
C41A H30A 3.1534 no .
C41A H36 3.4298 no 3_666
C42B H18 2.3947 no 3_666
C42B H36 2.5970 no 3_666
H2 S2 3.0089 no 3_776
H2 O6B 3.4976 no 3_676
H2 C17 3.2091 no 1_565
H2 C18 3.2229 no 1_565
H2 H17 2.9234 no 1_565
H2 H18 2.9306 no 1_565
H3 C18 3.2919 no 1_565
H3 H18 2.6896 no 1_565
H4A C8 3.3017 no 3_776
H4A C9 3.1189 no 3_776
H4A C13 3.0444 no 3_776
H4A C15 3.3471 no 3_776
H4A H13A 2.9613 no 3_776
H4A H13B 2.6525 no 3_776
H4A H15A 2.6740 no 3_776
H4B O5A 2.8296 no 3_676
H4B O6B 2.8697 no 3_676
H4B C7 3.5765 no 3_776
H4B C8 3.0451 no 3_776
H4B C9 3.4678 no 3_776
H4B C15 3.1078 no 3_776
H4B H12A 3.5911 no 3_776
H4B H15A 2.7882 no 3_776
H4B H15B 2.9929 no 3_776
H11A C22 3.4664 no 1_655
H11A C23 2.9755 no 1_655
H11A C24 3.5025 no 1_655
H11A C27 3.3324 no 1_655
H11A C28 2.9089 no 1_655
H11A C32 3.4570 no 1_655
H11A H13B 2.7040 no 3_776
H11A H14C 2.7918 no 3_776
H11A H22A 3.5632 no 1_655
H11A H22B 3.1920 no 1_655
H11A H32A 2.9804 no 1_655
H11B C28 3.5623 no 1_655
H11B C32 3.5477 no 1_655
H11B H31A 3.5002 no 1_655
H11B H32A 2.7703 no 1_655
H11C H13B 3.0537 no 3_776
H11C H22B 3.4733 no 1_655
H11C H32A 3.3270 no 1_655
H12A O5A 2.8187 no 1_655
H12A O6B 3.1892 no 1_655
H12A C26 3.2700 no 1_655
H12A C33 3.0655 no 1_655
H12A H4B 3.5911 no 3_776
H12A H14A 3.5647 no 3_776
H12A H14C 2.8738 no 3_776
H12A H33A 2.8028 no 1_655
H12A H33B 2.7146 no 1_655
H12B H31A 3.3049 no 1_655
H12B H33A 3.4139 no 1_655
H12C C26 3.1110 no 1_655
H12C C27 2.9102 no 1_655
H12C C28 3.4395 no 1_655
H12C C31 3.1397 no 1_655
H12C C33 3.4446 no 1_655
H12C H14C 3.2909 no 3_776
H12C H31A 2.5555 no 1_655
H12C H31C 3.5606 no 1_655
H12C H33A 3.0655 no 1_655
H12C H33B 3.5238 no 1_655
H13A N10 3.2449 no .
H13A C38 3.1245 no .
H13A C39A 3.3290 no .
H13A H4A 2.9613 no 3_776
H13A H22A 3.5080 no 3_676
H13B C4 3.4857 no 3_776
H13B C6 3.4794 no 3_776
H13B C11 3.1896 no 3_776
H13B C22 3.5242 no 3_676
H13B C24 3.5690 no 3_676
H13B C29 3.5814 no 3_676
H13B H4A 2.6525 no 3_776
H13B H11A 2.7040 no 3_776
H13B H11C 3.0537 no 3_776
H13B H22A 2.8668 no 3_676
H13B H29A 3.1769 no 3_676
H13B H29C 3.4859 no 3_676
H13C O2B 3.5200 no .
H13C C29 3.1967 no 3_676
H13C C39A 3.3493 no .
H13C H22A 3.3240 no 3_676
H13C H29A 2.5102 no 3_676
H13C H29C 3.1236 no 3_676
H14A O5A 2.8618 no 3_676
H14A O6B 2.8864 no 3_676
H14A C30 3.5146 no 3_676
H14A C41A 3.2537 no 3_676
H14A H12A 3.5647 no 3_776
H14A H30A 2.6333 no 3_676
H14B C24 3.3675 no 3_676
H14B C25 3.3805 no 3_676
H14B C29 3.2050 no 3_676
H14B C30 3.1835 no 3_676
H14B H29A 2.3721 no 3_676
H14B H30A 2.3500 no 3_676
H14C O5A 3.5398 no 3_676
H14C C6 3.0405 no 3_776
H14C C7 2.9721 no 3_776
H14C C8 3.5992 no 3_776
H14C C11 3.3814 no 3_776
H14C C12 3.2234 no 3_776
H14C C24 3.4642 no 3_676
H14C C25 3.2566 no 3_676
H14C C30 3.5088 no 3_676
H14C H11A 2.7918 no 3_776
H14C H12A 2.8738 no 3_776
H14C H12C 3.2909 no 3_776
H14C H29A 3.3927 no 3_676
H14C H30A 2.8803 no 3_676
H15A S2 2.9952 no .
H15A C4 3.1932 no 3_776
H15A C38 3.4051 no .
H15A H4A 2.6740 no 3_776
H15A H4B 2.7882 no 3_776
H15B S2 3.2544 no 3_766
H15B O5A 2.7718 no 1_655
H15B O6B 3.0605 no 1_655
H15B H4B 2.9929 no 3_776
H17 S2 3.0366 no .
H17 S2 3.2133 no 3_766
H17 O5A 3.1059 no 3_666
H17 O6B 2.9184 no 3_666
H17 H2 2.9234 no 1_545
H18 O3A 3.1235 no 3_666
H18 O4B 3.2851 no 3_666
H18 C2 3.1519 no 1_545
H18 C3 3.0306 no 1_545
H18 C41A 3.2958 no 3_666
H18 C42B 2.3947 no 3_666
H18 H2 2.9306 no 1_545
H18 H3 2.6896 no 1_545
H20 N10 2.8833 no 3_676
H20 C35 3.0171 no 1_565
H20 C36 3.0652 no 1_565
H20 H31A 3.1484 no 2_556
H20 H35 2.6657 no 1_565
H20 H36 2.7590 no 1_565
H21 C36 3.1296 no 1_565
H21 H36 2.4970 no 1_565
H22A O1A 3.2684 no 3_676
H22A O2B 3.0927 no 3_676
H22A N10 2.7907 no 3_676
H22A C13 3.4091 no 3_676
H22A H11A 3.5632 no 1_455
H22A H13A 3.5080 no 3_676
H22A H13B 2.8668 no 3_676
H22A H13C 3.3240 no 3_676
H22B N10 3.2862 no 3_676
H22B C31 3.1162 no 2_556
H22B H11A 3.1920 no 1_455
H22B H11C 3.4733 no 1_455
H22B H31A 2.5242 no 2_556
H22B H31B 3.3820 no 2_556
H22B H31C 2.9902 no 2_556
H29A C13 3.2677 no 3_676
H29A C14 3.2647 no 3_676
H29A C29 3.3892 no 3_676
H29A C30 3.4467 no 3_676
H29A H13B 3.1769 no 3_676
H29A H13C 2.5102 no 3_676
H29A H14B 2.3721 no 3_676
H29A H14C 3.3927 no 3_676
H29A H29A 3.1538 no 3_676
H29A H29B 2.7347 no 3_676
H29A H30A 3.4038 no 3_676
H29A H30C 2.6459 no 3_676
H29B C29 3.4029 no 3_676
H29B C30 3.4382 no 3_676
H29B H29A 2.7347 no 3_676
H29B H29B 3.1831 no 3_676
H29B H30A 2.9467 no 3_676
H29B H30C 3.0179 no 3_676
H29C O1A 3.0627 no 3_676
H29C O2B 2.8577 no 3_676
H29C C41A 3.3707 no 3_676
H29C H13B 3.4859 no 3_676
H29C H13C 3.1236 no 3_676
H29C H30A 3.4044 no 3_676
H29C H30C 3.1391 no 3_676
H30A O3A 3.2635 no .
H30A O5A 3.4945 no .
H30A O6B 3.4966 no .
H30A C14 2.7707 no 3_676
H30A C29 3.4346 no 3_676
H30A C41A 3.1534 no .
H30A H14A 2.6333 no 3_676
H30A H14B 2.3500 no 3_676
H30A H14C 2.8803 no 3_676
H30A H29A 3.4038 no 3_676
H30A H29B 2.9467 no 3_676
H30A H29C 3.4044 no 3_676
H30B O1A 3.3615 no .
H30B O2B 3.3419 no .
H30B O3A 3.0872 no .
H30B O4B 3.2466 no .
H30B O5A 3.4444 no .
H30B O6B 3.4649 no .
H30B C39A 3.2519 no .
H30B C40B 3.2493 no .
H30C O1A 3.5552 no .
H30C O2B 3.4622 no .
H30C C29 3.1032 no 3_676
H30C C39A 3.4777 no .
H30C H29A 2.6459 no 3_676
H30C H29B 3.0179 no 3_676
H30C H29C 3.1391 no 3_676
H31A N10 3.3764 no 4_465
H31A C12 3.3026 no 1_455
H31A C22 3.4100 no 2_546
H31A H11B 3.5002 no 1_455
H31A H12B 3.3049 no 1_455
H31A H12C 2.5555 no 1_455
H31A H20 3.1484 no 2_546
H31A H22B 2.5242 no 2_546
H31A H32A 3.4880 no 2_546
H31A H32B 3.3208 no 2_546
H31B S2 3.3934 no 4_465
H31B N10 3.2645 no 4_465
H31B C38 3.0125 no 4_465
H31B H22B 3.3820 no 2_546
H31C H12C 3.5606 no 1_455
H31C H22B 2.9902 no 2_546
H31C H32A 2.8969 no 2_546
H31C H32B 3.4810 no 2_546
H32A C11 3.1961 no 1_455
H32A C33 3.5316 no 2_556
H32A H11A 2.9804 no 1_455
H32A H11B 2.7703 no 1_455
H32A H11C 3.3270 no 1_455
H32A H31A 3.4880 no 2_556
H32A H31C 2.8969 no 2_556
H32A H33A 2.6281 no 2_556
H32B H31A 3.3208 no 2_556
H32B H31C 3.4810 no 2_556
H32B H33A 3.1217 no 2_556
H32C S2 2.9372 no 4_465
H32C N10 3.3628 no 4_465
H32C C38 2.8915 no 4_465
H32C H33A 3.4993 no 2_556
H33A C12 3.2651 no 1_455
H33A C32 3.2380 no 2_546
H33A H12A 2.8028 no 1_455
H33A H12B 3.4139 no 1_455
H33A H12C 3.0655 no 1_455
H33A H32A 2.6281 no 2_546
H33A H32B 3.1217 no 2_546
H33A H32C 3.4993 no 2_546
H33B O5A 2.6070 no .
H33B O6B 2.8184 no .
H33B C12 3.5196 no 1_455
H33B H12A 2.7146 no 1_455
H33B H12C 3.5238 no 1_455
H35 O1A 3.2371 no 3_666
H35 O2B 3.3142 no 3_666
H35 N10 2.5080 no 3_666
H35 C20 3.4777 no 1_545
H35 C38 3.1190 no 3_666
H35 H20 2.6657 no 1_545
H36 O3A 3.2630 no 3_666
H36 O4B 3.3041 no 3_666
H36 C20 3.0162 no 1_545
H36 C21 2.9086 no 1_545
H36 C41A 3.4298 no 3_666
H36 C42B 2.5970 no 3_666
H36 H20 2.7590 no 1_545
H36 H21 2.4970 no 1_545

loop_
_geom_torsion_atom_site_label_1
_geom_torsion_atom_site_label_2
_geom_torsion_atom_site_label_3
_geom_torsion_atom_site_label_4
_geom_torsion
_geom_torsion_publ_flag
_geom_torsion_site_symmetry_1
_geom_torsion_site_symmetry_3
_geom_torsion_site_symmetry_4
N1 Cu1 N5 C19 108.5(5) no . . .
N1 Cu1 N5 C21 -79.0(5) no . . .
N5 Cu1 N1 C1 -107.3(4) no . . .
N5 Cu1 N1 C3 84.1(4) no . . .
N1 Cu1 N7 C34 52.8(5) no . 2_656 2_656
N1 Cu1 N7 C36 -120.9(5) no . 2_656 2_656
N7 Cu1 N1 C1 83.2(4) no 2_656 . .
N7 Cu1 N1 C3 -85.3(4) no 2_656 . .
N1 Cu1 N9 C37 -44.7(7) no . . .
N9 Cu1 N1 C1 -12.4(4) no . . .
N9 Cu1 N1 C3 179.0(4) no . . .
N3 Cu1 N5 C19 -81.9(5) no 2_656 . .
N3 Cu1 N5 C21 90.6(5) no 2_656 . .
N5 Cu1 N3 C16 -50.6(4) no . 2_656 2_656
N5 Cu1 N3 C18 123.2(5) no . 2_656 2_656
N3 Cu1 N7 C34 -116.9(5) no 2_656 2_656 2_656
N3 Cu1 N7 C36 69.5(5) no 2_656 2_656 2_656
N7 Cu1 N3 C16 118.7(4) no 2_656 2_656 2_656
N7 Cu1 N3 C18 -67.5(5) no 2_656 2_656 2_656
N3 Cu1 N9 C37 135.4(6) no 2_656 . .
N9 Cu1 N3 C16 -145.2(4) no . 2_656 2_656
N9 Cu1 N3 C18 28.6(5) no . 2_656 2_656
N5 Cu1 N9 C37 46.9(7) no . . .
N9 Cu1 N5 C19 14.8(5) no . . .
N9 Cu1 N5 C21 -172.7(5) no . . .
N7 Cu1 N9 C37 -132.0(6) no 2_656 . .
N9 Cu1 N7 C34 146.1(5) no . 2_656 2_656
N9 Cu1 N7 C36 -27.6(5) no . 2_656 2_656
Cu1 N1 C1 N2 -171.0(4) no . . .
Cu1 N1 C3 C2 172.2(4) no . . .
C1 N1 C3 C2 1.8(7) no . . .
C3 N1 C1 N2 -0.3(7) no . . .
C1 N2 C2 C3 2.2(7) no . . .
C2 N2 C1 N1 -1.2(7) no . . .
C1 N2 C4 C5 -10.3(9) no . . .
C4 N2 C1 N1 -176.9(5) no . . .
C2 N2 C4 C5 174.7(5) no . . .
C4 N2 C2 C3 178.1(5) no . . .
Cu1 N3 C16 N4 175.0(4) no 2_646 . .
Cu1 N3 C18 C17 -174.8(4) no 2_646 . .
C16 N3 C18 C17 -0.0(7) no . . .
C18 N3 C16 N4 0.0(7) no . . .
C15 N4 C16 N3 -177.8(6) no . . .
C16 N4 C15 C8 -14.9(9) no . . .
C15 N4 C17 C18 177.8(5) no . . .
C17 N4 C15 C8 167.6(6) no . . .
C16 N4 C17 C18 -0.1(7) no . . .
C17 N4 C16 N3 0.0(7) no . . .
Cu1 N5 C19 N6 176.0(4) no . . .
Cu1 N5 C21 C20 -174.9(4) no . . .
C19 N5 C21 C20 -1.3(8) no . . .
C21 N5 C19 N6 1.9(8) no . . .
C19 N6 C20 C21 0.9(8) no . . .
C20 N6 C19 N5 -1.8(8) no . . .
C19 N6 C22 C23 1.5(10) no . . .
C22 N6 C19 N5 179.4(6) no . . .
C20 N6 C22 C23 -177.0(6) no . . .
C22 N6 C20 C21 179.7(6) no . . .
Cu1 N7 C34 N8 -174.3(4) no 2_646 . .
Cu1 N7 C36 C35 173.3(4) no 2_646 . .
C34 N7 C36 C35 -1.2(8) no . . .
C36 N7 C34 N8 0.6(8) no . . .
C33 N8 C34 N7 179.7(6) no . . .
C34 N8 C33 C26 11.7(10) no . . .
C33 N8 C35 C36 179.6(6) no . . .
C35 N8 C33 C26 -169.0(7) no . . .
C34 N8 C35 C36 -0.9(8) no . . .
C35 N8 C34 N7 0.2(8) no . . .
N2 C2 C3 N1 -2.5(8) no . . .
N2 C4 C5 C6 -81.4(7) no . . .
N2 C4 C5 C10 98.6(7) no . . .
C4 C5 C6 C7 -176.0(6) no . . .
C4 C5 C6 C11 6.6(10) no . . .
C4 C5 C10 C9 176.0(6) no . . .
C4 C5 C10 C14 -7.4(10) no . . .
C6 C5 C10 C9 -4.0(11) no . . .
C6 C5 C10 C14 172.6(6) no . . .
C10 C5 C6 C7 4.0(11) no . . .
C10 C5 C6 C11 -173.4(6) no . . .
C5 C6 C7 C8 1.2(11) no . . .
C5 C6 C7 C12 -179.7(6) no . . .
C11 C6 C7 C8 178.7(6) no . . .
C11 C6 C7 C12 -2.2(10) no . . .
C6 C7 C8 C9 -6.5(10) no . . .
C6 C7 C8 C15 178.0(6) no . . .
C12 C7 C8 C9 174.4(6) no . . .
C12 C7 C8 C15 -1.1(10) no . . .
C7 C8 C9 C10 6.4(10) no . . .
C7 C8 C9 C13 -173.3(6) no . . .
C7 C8 C15 N4 92.1(7) no . . .
C9 C8 C15 N4 -83.6(8) no . . .
C15 C8 C9 C10 -177.9(6) no . . .
C15 C8 C9 C13 2.3(10) no . . .
C8 C9 C10 C5 -1.2(10) no . . .
C8 C9 C10 C14 -178.0(6) no . . .
C13 C9 C10 C5 178.6(6) no . . .
C13 C9 C10 C14 1.8(10) no . . .
N4 C17 C18 N3 0.1(7) no . . .
N6 C20 C21 N5 0.2(9) no . . .
N6 C22 C23 C24 -90.5(7) no . . .
N6 C22 C23 C28 90.2(7) no . . .
C22 C23 C24 C25 -173.0(5) no . . .
C22 C23 C24 C29 8.7(9) no . . .
C22 C23 C28 C27 176.4(5) no . . .
C22 C23 C28 C32 -4.7(9) no . . .
C24 C23 C28 C27 -2.9(9) no . . .
C24 C23 C28 C32 176.0(5) no . . .
C28 C23 C24 C25 6.3(9) no . . .
C28 C23 C24 C29 -172.0(5) no . . .
C23 C24 C25 C26 -2.8(9) no . . .
C23 C24 C25 C30 179.2(5) no . . .
C29 C24 C25 C26 175.5(5) no . . .
C29 C24 C25 C30 -2.5(9) no . . .
C24 C25 C26 C27 -4.2(9) no . . .
C24 C25 C26 C33 178.2(5) no . . .
C30 C25 C26 C27 173.8(5) no . . .
C30 C25 C26 C33 -3.8(8) no . . .
C25 C26 C27 C28 7.4(9) no . . .
C25 C26 C27 C31 -173.8(5) no . . .
C25 C26 C33 N8 80.3(8) no . . .
C27 C26 C33 N8 -97.4(7) no . . .
C33 C26 C27 C28 -175.0(5) no . . .
C33 C26 C27 C31 3.8(9) no . . .
C26 C27 C28 C23 -3.8(9) no . . .
C26 C27 C28 C32 177.3(5) no . . .
C31 C27 C28 C23 177.4(6) no . . .
C31 C27 C28 C32 -1.5(9) no . . .
N8 C35 C36 N7 1.3(9) no . . .
